data_2240306
loop_
_publ_author_name
'Faizi, Md. Serajul Haque'
'Iskenderov, Turganbay S.'
'Sharkina, Natalia O.'

_publ_section_title
;
 Crystal structure of (<i>E</i>)-2-{[(4-anilinophenyl)imino]methyl}phenol
;
_journal_coeditor_code SU5028
_journal_issue 1
_journal_name_full 'Acta Crystallographica Section E'
_journal_page_first 28
_journal_page_last 30
_journal_paper_doi 10.1107/S2056989014026309
_journal_volume 71
_journal_year 2015
_chemical_formula_iupac 'C19 H16 N2 O'
_chemical_formula_moiety 'C19 H16 N2 O'
_chemical_formula_sum 'C19 H16 N2 O'
_chemical_formula_weight 288.34
_chemical_melting_point 280
_chemical_name_common PAIMP
_chemical_name_systematic
;
(<i>E</i>)-2-{[(4-Anilinophenyl)imino]methyl}phenol
;
_space_group_IT_number 4
_symmetry_cell_setting monoclinic
_symmetry_space_group_name_Hall 'P 2yb'
_symmetry_space_group_name_H-M 'P 1 21 1'
_atom_sites_solution_hydrogens geom
_atom_sites_solution_primary direct
_atom_sites_solution_secondary difmap
_audit_creation_method SHELXL-97
_cell_angle_alpha 90.00
_cell_angle_beta 93.880(14)
_cell_angle_gamma 90.00
_cell_formula_units_Z 4
_cell_length_a 7.704(6)
_cell_length_b 16.706(12)
_cell_length_c 11.617(9)
_cell_measurement_reflns_used 2553
_cell_measurement_temperature 100(2)
_cell_measurement_theta_max 23.65
_cell_measurement_theta_min 2.65
_cell_volume 1492(2)
_computing_cell_refinement
;
SAINT (Bruker, 2003)
;
_computing_data_collection
;
SMART (Bruker, 2003)
;
_computing_data_reduction
;
SAINT (Bruker, 2003)
;
_computing_molecular_graphics
;
DIAMOND (Brandenberg & Putz, 2006) and Mercury (Macrae <i>et al.</i>,
2008)
;
_computing_publication_material
;
SHELXL97 (Sheldrick, 2008) and PLATON (Spek, 2009)
;
_computing_structure_refinement
;
SHELXL97 (Sheldrick, 2008)
;
_computing_structure_solution
;
SIR97 (Altomare <i>et al.</i>, 1999)
;
_diffrn_ambient_temperature 100(2)
_diffrn_measured_fraction_theta_full 0.996
_diffrn_measured_fraction_theta_max 0.996
_diffrn_measurement_device_type 'Bruker SMART APEX CCD '
_diffrn_measurement_method '\w scans'
_diffrn_radiation_monochromator graphite
_diffrn_radiation_source 'fine-focus sealed tube'
_diffrn_radiation_type MoK\a
_diffrn_radiation_wavelength 0.71073
_diffrn_reflns_av_R_equivalents 0.0260
_diffrn_reflns_av_sigmaI/netI 0.0419
_diffrn_reflns_limit_h_max 7
_diffrn_reflns_limit_h_min -9
_diffrn_reflns_limit_k_max 19
_diffrn_reflns_limit_k_min -20
_diffrn_reflns_limit_l_max 13
_diffrn_reflns_limit_l_min -14
_diffrn_reflns_number 8013
_diffrn_reflns_theta_full 25.50
_diffrn_reflns_theta_max 25.50
_diffrn_reflns_theta_min 1.76
_exptl_absorpt_coefficient_mu 0.080
_exptl_absorpt_correction_T_max 0.990
_exptl_absorpt_correction_T_min 0.986
_exptl_absorpt_correction_type multi-scan
_exptl_absorpt_process_details
;
(SADABS; Sheldrick, 2004)
;
_exptl_crystal_colour 'dark yellow'
_exptl_crystal_density_diffrn 1.284
_exptl_crystal_density_method 'not measured'
_exptl_crystal_description Needle
_exptl_crystal_F_000 608
_exptl_crystal_size_max 0.20
_exptl_crystal_size_mid 0.15
_exptl_crystal_size_min 0.12
_refine_diff_density_max 0.121
_refine_diff_density_min -0.147
_refine_ls_extinction_method none
_refine_ls_goodness_of_fit_ref 0.971
_refine_ls_hydrogen_treatment constr
_refine_ls_matrix_type full
_refine_ls_number_parameters 397
_refine_ls_number_reflns 5242
_refine_ls_number_restraints 1
_refine_ls_restrained_S_all 0.971
_refine_ls_R_factor_all 0.0596
_refine_ls_R_factor_gt 0.0448
_refine_ls_shift/su_max 0.000
_refine_ls_shift/su_mean 0.000
_refine_ls_structure_factor_coef Fsqd
_refine_ls_weighting_details 'calc w=1/[\s^2^(Fo^2^)+(0.0711P)^2^+0.0812P] where P=(Fo^2^+2Fc^2^)/3'
_refine_ls_weighting_scheme calc
_refine_ls_wR_factor_gt 0.1102
_refine_ls_wR_factor_ref 0.1267
_reflns_number_gt 4091
_reflns_number_total 5245
_reflns_threshold_expression I>2sigma(I)
_cod_data_source_file su5028sup1.cif
_cod_data_source_block I
_cod_original_sg_symbol_H-M 'P 21'
_cod_database_code 2240306
_cod_database_fobs_code 2240306

loop_
_symmetry_equiv_pos_as_xyz
'x, y, z'
'-x, y+1/2, -z'

loop_
_atom_site_type_symbol
_atom_site_label
_atom_site_fract_x
_atom_site_fract_y
_atom_site_fract_z
_atom_site_U_iso_or_equiv
_atom_site_adp_type
_atom_site_calc_flag
_atom_site_refinement_flags
_atom_site_occupancy
_atom_site_symmetry_multiplicity
C C15 0.2606(3) 0.66796(17) 0.4413(2) 0.0599(7) Uani d . 1 1
H H13 0.2251 0.6192 0.4706 0.072 Uiso calc R 1 1
C C16 0.2437(4) 0.73672(18) 0.5044(3) 0.0642(7) Uani d . 1 1
H H14 0.1982 0.7337 0.5764 0.077 Uiso calc R 1 1
C C17 0.2923(4) 0.80966(19) 0.4637(3) 0.0763(9) Uani d . 1 1
H H15 0.2800 0.8559 0.5070 0.092 Uiso calc R 1 1
C C18 0.3596(5) 0.8129(2) 0.3573(3) 0.0834(10) Uani d . 1 1
H H16 0.3913 0.8621 0.3276 0.100 Uiso calc R 1 1
C C19 0.3807(4) 0.74423(19) 0.2938(3) 0.0715(8) Uani d . 1 1
H H17 0.4296 0.7474 0.2229 0.086 Uiso calc R 1 1
C C14 0.3301(3) 0.67070(16) 0.3346(2) 0.0544(6) Uani d . 1 1
C C11 0.3031(3) 0.52520(15) 0.2888(2) 0.0538(6) Uani d . 1 1
C C12 0.2085(4) 0.47990(17) 0.2069(2) 0.0605(7) Uani d . 1 1
H H20 0.1685 0.5035 0.1377 0.073 Uiso calc R 1 1
C C13 0.1725(4) 0.40068(17) 0.2262(2) 0.0605(7) Uani d . 1 1
H H21 0.1083 0.3717 0.1698 0.073 Uiso calc R 1 1
C C8 0.2303(3) 0.36316(15) 0.3284(2) 0.0515(6) Uani d . 1 1
C C9 0.3247(4) 0.40894(15) 0.4112(2) 0.0595(7) Uani d . 1 1
H H23 0.3630 0.3856 0.4810 0.071 Uiso calc R 1 1
C C10 0.3620(4) 0.48772(16) 0.3914(2) 0.0602(7) Uani d . 1 1
H H24 0.4275 0.5167 0.4472 0.072 Uiso calc R 1 1
C C1 0.0687(3) 0.12055(16) 0.3414(2) 0.0569(7) Uani d . 1 1
C C2 0.0062(4) 0.04379(18) 0.3517(3) 0.0647(7) Uani d . 1 1
H H26 -0.0649 0.0215 0.2922 0.078 Uiso calc R 1 1
C C3 0.0489(4) -0.00004(18) 0.4503(3) 0.0722(8) Uani d . 1 1
H H27 0.0082 -0.0522 0.4563 0.087 Uiso calc R 1 1
C C4 0.1521(4) 0.03320(18) 0.5403(3) 0.0696(8) Uani d . 1 1
H H28 0.1804 0.0036 0.6067 0.083 Uiso calc R 1 1
C C5 0.2121(4) 0.10975(17) 0.5308(3) 0.0621(7) Uani d . 1 1
H H29 0.2825 0.1315 0.5911 0.075 Uiso calc R 1 1
C C6 0.1703(3) 0.15580(16) 0.4335(2) 0.0525(6) Uani d . 1 1
C C7 0.2253(3) 0.23864(16) 0.4276(2) 0.0542(6) Uani d . 1 1
H H37 0.2917 0.2607 0.4895 0.065 Uiso calc R 1 1
N N2 0.3442(3) 0.60413(13) 0.2630(2) 0.0663(7) Uani d . 1 1
H H1A 0.3817 0.6130 0.1961 0.080 Uiso d R 1 1
N N1 0.1843(3) 0.28196(13) 0.3392(2) 0.0560(6) Uani d . 1 1
O O1 0.0278(3) 0.16115(13) 0.24309(16) 0.0714(5) Uani d . 1 1
H H4A 0.0827 0.2032 0.2434 0.107 Uiso d R 1 1
C C33 0.1682(3) 1.17385(17) 0.9328(2) 0.0590(7) Uani d . 1 1
C C38 0.2378(4) 1.24246(19) 0.9834(3) 0.0693(8) Uani d . 1 1
H H2 0.2798 1.2416 1.0603 0.083 Uiso calc R 1 1
C C37 0.2458(4) 1.31204(19) 0.9210(3) 0.0762(9) Uani d . 1 1
H H3 0.2929 1.3580 0.9560 0.091 Uiso calc R 1 1
C C36 0.1842(4) 1.31411(19) 0.8067(3) 0.0707(8) Uani d . 1 1
H H4 0.1910 1.3609 0.7639 0.085 Uiso calc R 1 1
C C35 0.1130(4) 1.24640(18) 0.7571(3) 0.0663(7) Uani d . 1 1
H H5 0.0697 1.2476 0.6804 0.080 Uiso calc R 1 1
C C34 0.1046(4) 1.17697(18) 0.8187(2) 0.0655(7) Uani d . 1 1
H H6 0.0557 1.1315 0.7836 0.079 Uiso calc R 1 1
C C30 0.1879(4) 1.02639(16) 0.9723(2) 0.0565(7) Uani d . 1 1
C C29 0.2807(4) 1.00490(16) 0.8772(2) 0.0592(7) Uani d . 1 1
H H8 0.3174 1.0442 0.8276 0.071 Uiso calc R 1 1
C C28 0.3171(4) 0.92596(16) 0.8573(2) 0.0593(7) Uani d . 1 1
H H9 0.3780 0.9124 0.7936 0.071 Uiso calc R 1 1
C C27 0.2653(3) 0.86564(15) 0.9300(2) 0.0532(6) Uani d . 1 1
C C32 0.1747(4) 0.88786(17) 1.0241(2) 0.0603(7) Uani d . 1 1
H H11 0.1397 0.8486 1.0743 0.072 Uiso calc R 1 1
C C31 0.1356(4) 0.96604(17) 1.0447(2) 0.0633(7) Uani d . 1 1
H H12 0.0733 0.9791 1.1079 0.076 Uiso calc R 1 1
C C25 0.3974(3) 0.66532(15) 0.8267(2) 0.0511(6) Uani d . 1 1
C C24 0.4721(4) 0.63136(18) 0.7335(2) 0.0616(7) Uani d . 1 1
H H32 0.5007 0.6639 0.6727 0.074 Uiso calc R 1 1
C C23 0.5049(4) 0.55121(18) 0.7285(3) 0.0651(7) Uani d . 1 1
H H33 0.5572 0.5298 0.6656 0.078 Uiso calc R 1 1
C C22 0.4601(4) 0.50243(18) 0.8170(3) 0.0640(7) Uani d . 1 1
H H34 0.4804 0.4476 0.8134 0.077 Uiso calc R 1 1
C C21 0.3851(4) 0.53439(17) 0.9110(3) 0.0643(7) Uani d . 1 1
H H35 0.3554 0.5010 0.9706 0.077 Uiso calc R 1 1
C C20 0.3537(4) 0.61552(16) 0.9176(2) 0.0570(7) Uani d . 1 1
C C26 0.3651(4) 0.75097(17) 0.8317(2) 0.0577(7) Uani d . 1 1
H H38 0.3947 0.7833 0.7709 0.069 Uiso calc R 1 1
N N4 0.1551(4) 1.10499(14) 1.0013(2) 0.0729(7) Uani d . 1 1
H H2A 0.1231 1.1129 1.0699 0.088 Uiso d R 1 1
N N3 0.2966(3) 0.78277(13) 0.9181(2) 0.0577(6) Uani d . 1 1
O O2 0.2820(3) 0.64507(13) 1.01166(17) 0.0804(6) Uani d . 1 1
H H3A 0.2716 0.6938 1.0058 0.121 Uiso d R 1 1

loop_
_atom_site_aniso_label
_atom_site_aniso_U_11
_atom_site_aniso_U_22
_atom_site_aniso_U_33
_atom_site_aniso_U_12
_atom_site_aniso_U_13
_atom_site_aniso_U_23
C15 0.0657(16) 0.0499(15) 0.0653(17) -0.0044(13) 0.0135(13) 0.0061(14)
C16 0.0660(18) 0.0598(18) 0.0674(17) -0.0004(14) 0.0095(14) -0.0059(15)
C17 0.086(2) 0.0538(19) 0.088(2) -0.0044(16) -0.0051(18) -0.0101(17)
C18 0.102(3) 0.0523(19) 0.095(3) -0.0241(18) -0.003(2) 0.0120(18)
C19 0.083(2) 0.0619(19) 0.0699(19) -0.0170(16) 0.0064(15) 0.0121(17)
C14 0.0537(14) 0.0489(15) 0.0603(16) -0.0029(12) 0.0026(12) 0.0069(13)
C11 0.0606(16) 0.0503(15) 0.0518(15) 0.0064(12) 0.0117(12) 0.0039(12)
C12 0.0727(18) 0.0622(18) 0.0466(15) 0.0055(14) 0.0038(13) 0.0020(13)
C13 0.0654(17) 0.0652(19) 0.0504(16) 0.0026(14) 0.0005(13) -0.0083(13)
C8 0.0530(14) 0.0499(15) 0.0516(15) 0.0028(12) 0.0029(11) 0.0000(12)
C9 0.0687(18) 0.0539(17) 0.0547(16) 0.0058(13) -0.0049(13) 0.0033(13)
C10 0.0702(18) 0.0488(16) 0.0606(17) 0.0005(13) -0.0022(13) -0.0007(13)
C1 0.0594(16) 0.0568(17) 0.0555(16) 0.0032(13) 0.0124(13) -0.0025(14)
C2 0.0672(17) 0.0598(18) 0.0680(19) -0.0055(14) 0.0120(14) -0.0123(15)
C3 0.077(2) 0.0545(17) 0.088(2) -0.0032(15) 0.0223(17) -0.0045(17)
C4 0.080(2) 0.0582(18) 0.0706(19) 0.0098(16) 0.0088(16) 0.0067(15)
C5 0.0650(17) 0.0576(17) 0.0636(18) 0.0059(14) 0.0027(14) -0.0027(14)
C6 0.0541(14) 0.0490(15) 0.0555(15) 0.0042(12) 0.0112(11) -0.0037(12)
C7 0.0603(16) 0.0526(16) 0.0504(15) 0.0029(13) 0.0083(12) -0.0037(13)
N2 0.0920(18) 0.0493(14) 0.0597(14) 0.0024(13) 0.0212(13) 0.0051(11)
N1 0.0609(13) 0.0488(13) 0.0589(14) 0.0015(10) 0.0092(11) -0.0036(11)
O1 0.0855(13) 0.0679(13) 0.0599(11) -0.0105(11) -0.0026(9) -0.0010(10)
C33 0.0608(16) 0.0555(17) 0.0611(17) 0.0088(14) 0.0070(13) -0.0025(14)
C38 0.0741(19) 0.0608(18) 0.0713(19) 0.0029(16) -0.0063(15) -0.0145(17)
C37 0.087(2) 0.0529(19) 0.089(2) -0.0051(16) 0.0059(18) -0.0099(17)
C36 0.077(2) 0.0549(18) 0.082(2) 0.0044(15) 0.0180(16) 0.0056(16)
C35 0.0669(18) 0.0671(19) 0.0648(17) 0.0043(15) 0.0047(14) 0.0028(16)
C34 0.0784(19) 0.0552(17) 0.0628(17) -0.0073(15) 0.0030(14) -0.0036(14)
C30 0.0624(17) 0.0513(16) 0.0552(15) 0.0023(13) -0.0003(13) -0.0036(13)
C29 0.0659(17) 0.0544(17) 0.0583(16) -0.0025(13) 0.0108(13) 0.0049(13)
C28 0.0635(17) 0.0556(17) 0.0604(16) -0.0003(13) 0.0147(13) 0.0012(13)
C27 0.0584(15) 0.0493(16) 0.0521(15) -0.0045(12) 0.0058(12) 0.0017(12)
C32 0.0705(18) 0.0588(18) 0.0525(15) -0.0069(14) 0.0112(13) 0.0045(13)
C31 0.0710(18) 0.0634(18) 0.0570(16) 0.0022(14) 0.0145(14) 0.0009(14)
C25 0.0513(14) 0.0506(16) 0.0515(15) -0.0019(12) 0.0025(11) 0.0033(13)
C24 0.0654(17) 0.0656(19) 0.0551(16) -0.0014(14) 0.0135(13) 0.0012(13)
C23 0.0669(17) 0.067(2) 0.0625(17) 0.0038(14) 0.0140(14) -0.0039(15)
C22 0.0665(18) 0.0533(17) 0.0722(19) -0.0006(14) 0.0046(14) -0.0061(15)
C21 0.081(2) 0.0512(17) 0.0612(18) -0.0003(14) 0.0117(15) 0.0074(13)
C20 0.0666(17) 0.0566(17) 0.0482(15) -0.0006(13) 0.0066(13) -0.0008(13)
C26 0.0631(16) 0.0589(18) 0.0516(15) -0.0035(13) 0.0070(13) 0.0083(14)
N4 0.105(2) 0.0584(16) 0.0569(14) 0.0095(14) 0.0161(13) -0.0026(12)
N3 0.0646(14) 0.0497(14) 0.0591(14) -0.0009(11) 0.0060(11) 0.0018(11)
O2 0.1272(18) 0.0600(13) 0.0575(12) 0.0089(12) 0.0318(12) 0.0068(9)

loop_
_atom_type_symbol
_atom_type_description
_atom_type_scat_dispersion_real
_atom_type_scat_dispersion_imag
_atom_type_scat_source
C C 0.0033 0.0016 'International Tables Vol C Tables 4.2.6.8 and 6.1.1.4'
H H 0.0000 0.0000 'International Tables Vol C Tables 4.2.6.8 and 6.1.1.4'
N N 0.0061 0.0033 'International Tables Vol C Tables 4.2.6.8 and 6.1.1.4'
O O 0.0106 0.0060 'International Tables Vol C Tables 4.2.6.8 and 6.1.1.4'

loop_
_geom_angle_atom_site_label_1
_geom_angle_atom_site_label_2
_geom_angle_atom_site_label_3
_geom_angle
C16 C15 C14 120.4(3)
C16 C15 H13 119.8
C14 C15 H13 119.8
C15 C16 C17 121.5(3)
C15 C16 H14 119.3
C17 C16 H14 119.3
C18 C17 C16 118.4(3)
C18 C17 H15 120.8
C16 C17 H15 120.8
C17 C18 C19 120.9(3)
C17 C18 H16 119.6
C19 C18 H16 119.6
C14 C19 C18 120.7(3)
C14 C19 H17 119.7
C18 C19 H17 119.7
C15 C14 C19 118.1(3)
C15 C14 N2 123.9(2)
C19 C14 N2 117.9(2)
C12 C11 N2 119.1(2)
C12 C11 C10 117.9(3)
N2 C11 C10 122.9(3)
C13 C12 C11 121.2(3)
C13 C12 H20 119.4
C11 C12 H20 119.4
C12 C13 C8 121.2(3)
C12 C13 H21 119.4
C8 C13 H21 119.4
C13 C8 C9 117.7(2)
C13 C8 N1 116.3(2)
C9 C8 N1 126.0(2)
C10 C9 C8 121.1(3)
C10 C9 H23 119.5
C8 C9 H23 119.5
C9 C10 C11 121.0(3)
C9 C10 H24 119.5
C11 C10 H24 119.5
O1 C1 C2 118.6(3)
O1 C1 C6 121.2(2)
C2 C1 C6 120.1(3)
C1 C2 C3 120.1(3)
C1 C2 H26 120.0
C3 C2 H26 120.0
C2 C3 C4 120.4(3)
C2 C3 H27 119.8
C4 C3 H27 119.8
C5 C4 C3 119.6(3)
C5 C4 H28 120.2
C3 C4 H28 120.2
C4 C5 C6 121.5(3)
C4 C5 H29 119.2
C6 C5 H29 119.2
C5 C6 C1 118.2(2)
C5 C6 C7 121.0(2)
C1 C6 C7 120.8(2)
N1 C7 C6 121.4(2)
N1 C7 H37 119.3
C6 C7 H37 119.3
C14 N2 C11 126.7(2)
C14 N2 H1A 116.5
C11 N2 H1A 116.9
C7 N1 C8 124.5(2)
C1 O1 H4A 109.7
C34 C33 C38 118.6(3)
C34 C33 N4 122.6(3)
C38 C33 N4 118.7(3)
C33 C38 C37 120.6(3)
C33 C38 H2 119.7
C37 C38 H2 119.7
C36 C37 C38 120.3(3)
C36 C37 H3 119.9
C38 C37 H3 119.9
C37 C36 C35 119.1(3)
C37 C36 H4 120.4
C35 C36 H4 120.4
C34 C35 C36 120.9(3)
C34 C35 H5 119.6
C36 C35 H5 119.6
C35 C34 C33 120.5(3)
C35 C34 H6 119.7
C33 C34 H6 119.7
N4 C30 C31 118.5(3)
N4 C30 C29 123.1(3)
C31 C30 C29 118.3(3)
C28 C29 C30 120.0(3)
C28 C29 H8 120.0
C30 C29 H8 120.0
C29 C28 C27 121.6(3)
C29 C28 H9 119.2
C27 C28 H9 119.2
C32 C27 C28 117.7(3)
C32 C27 N3 115.9(2)
C28 C27 N3 126.4(2)
C31 C32 C27 121.5(3)
C31 C32 H11 119.2
C27 C32 H11 119.2
C32 C31 C30 120.8(3)
C32 C31 H12 119.6
C30 C31 H12 119.6
C24 C25 C20 118.7(2)
C24 C25 C26 121.1(2)
C20 C25 C26 120.2(2)
C23 C24 C25 121.7(3)
C23 C24 H32 119.2
C25 C24 H32 119.2
C24 C23 C22 119.5(3)
C24 C23 H33 120.2
C22 C23 H33 120.2
C21 C22 C23 120.2(3)
C21 C22 H34 119.9
C23 C22 H34 119.9
C22 C21 C20 120.7(3)
C22 C21 H35 119.7
C20 C21 H35 119.7
O2 C20 C21 119.2(2)
O2 C20 C25 121.6(2)
C21 C20 C25 119.2(3)
N3 C26 C25 121.4(2)
N3 C26 H38 119.3
C25 C26 H38 119.3
C30 N4 C33 128.2(2)
C30 N4 H2A 116.0
C33 N4 H2A 115.8
C26 N3 C27 124.4(2)
C20 O2 H3A 109.8

loop_
_geom_bond_atom_site_label_1
_geom_bond_atom_site_label_2
_geom_bond_distance
C15 C16 1.373(4)
C15 C14 1.384(4)
C15 H13 0.9300
C16 C17 1.368(4)
C16 H14 0.9300
C17 C18 1.374(5)
C17 H15 0.9300
C18 C19 1.380(5)
C18 H16 0.9300
C19 C14 1.382(4)
C19 H17 0.9300
C14 N2 1.397(4)
C11 C12 1.384(4)
C11 N2 1.393(3)
C11 C10 1.395(4)
C12 C13 1.374(4)
C12 H20 0.9300
C13 C8 1.389(4)
C13 H21 0.9300
C8 C9 1.394(4)
C8 N1 1.410(3)
C9 C10 1.370(4)
C9 H23 0.9300
C10 H24 0.9300
C1 O1 1.348(3)
C1 C2 1.378(4)
C1 C6 1.411(4)
C2 C3 1.380(4)
C2 H26 0.9300
C3 C4 1.386(4)
C3 H27 0.9300
C4 C5 1.367(4)
C4 H28 0.9300
C5 C6 1.388(4)
C5 H29 0.9300
C6 C7 1.450(4)
C7 N1 1.278(3)
C7 H37 0.9300
N2 H1A 0.8600
O1 H4A 0.8200
C33 C34 1.383(4)
C33 C38 1.380(4)
C33 N4 1.406(4)
C38 C37 1.373(5)
C38 H2 0.9300
C37 C36 1.381(5)
C37 H3 0.9300
C36 C35 1.367(4)
C36 H4 0.9300
C35 C34 1.367(4)
C35 H5 0.9300
C34 H6 0.9300
C30 N4 1.383(4)
C30 C31 1.390(4)
C30 C29 1.403(4)
C29 C28 1.371(4)
C29 H8 0.9300
C28 C27 1.391(4)
C28 H9 0.9300
C27 C32 1.387(4)
C27 N3 1.414(3)
C32 C31 1.365(4)
C32 H11 0.9300
C31 H12 0.9300
C25 C24 1.382(4)
C25 C20 1.403(4)
C25 C26 1.454(4)
C24 C23 1.365(4)
C24 H32 0.9300
C23 C22 1.375(4)
C23 H33 0.9300
C22 C21 1.377(4)
C22 H34 0.9300
C21 C20 1.380(4)
C21 H35 0.9300
C20 O2 1.350(3)
C26 N3 1.280(3)
C26 H38 0.9300
N4 H2A 0.8600
O2 H3A 0.8200

loop_
_geom_hbond_atom_site_label_D
_geom_hbond_atom_site_label_H
_geom_hbond_atom_site_label_A
_geom_hbond_site_symmetry_A
_geom_hbond_distance_DH
_geom_hbond_distance_HA
_geom_hbond_distance_DA
_geom_hbond_angle_DHA
O1 H4A N1 . 0.82 1.86 2.568(3) 144
O2 H3A N3 . 0.82 1.82 2.550(3) 148
N2 H1A O2 1_554 0.86 2.29 3.006(4) 141
N4 H2A O1 1_566 0.86 2.33 3.179(4) 168
C15 H13 Cg1 2_556 0.93 2.92 3.581(4) 129

loop_
_geom_torsion_atom_site_label_1
_geom_torsion_atom_site_label_2
_geom_torsion_atom_site_label_3
_geom_torsion_atom_site_label_4
_geom_torsion
C14 C15 C16 C17 0.9(4)
C15 C16 C17 C18 -0.1(5)
C16 C17 C18 C19 -1.2(5)
C17 C18 C19 C14 1.8(5)
C16 C15 C14 C19 -0.2(4)
C16 C15 C14 N2 -177.0(3)
C18 C19 C14 C15 -1.1(4)
C18 C19 C14 N2 175.8(3)
N2 C11 C12 C13 176.7(3)
C10 C11 C12 C13 0.4(4)
C11 C12 C13 C8 -0.2(4)
C12 C13 C8 C9 0.6(4)
C12 C13 C8 N1 179.4(3)
C13 C8 C9 C10 -1.3(4)
N1 C8 C9 C10 -179.9(3)
C8 C9 C10 C11 1.5(4)
C12 C11 C10 C9 -1.1(4)
N2 C11 C10 C9 -177.2(3)
O1 C1 C2 C3 178.5(2)
C6 C1 C2 C3 -2.7(4)
C1 C2 C3 C4 1.2(4)
C2 C3 C4 C5 -0.2(5)
C3 C4 C5 C6 0.8(5)
C4 C5 C6 C1 -2.3(4)
C4 C5 C6 C7 175.9(3)
O1 C1 C6 C5 -178.0(2)
C2 C1 C6 C5 3.2(4)
O1 C1 C6 C7 3.7(4)
C2 C1 C6 C7 -175.0(2)
C5 C6 C7 N1 -178.5(2)
C1 C6 C7 N1 -0.4(4)
C15 C14 N2 C11 -4.5(4)
C19 C14 N2 C11 178.8(3)
C12 C11 N2 C14 134.9(3)
C10 C11 N2 C14 -49.0(4)
C6 C7 N1 C8 178.8(2)
C13 C8 N1 C7 -179.3(2)
C9 C8 N1 C7 -0.7(4)
C34 C33 C38 C37 -0.8(4)
N4 C33 C38 C37 -177.0(3)
C33 C38 C37 C36 -0.1(5)
C38 C37 C36 C35 1.0(5)
C37 C36 C35 C34 -0.9(5)
C36 C35 C34 C33 0.0(5)
C38 C33 C34 C35 0.9(4)
N4 C33 C34 C35 176.9(3)
N4 C30 C29 C28 176.2(3)
C31 C30 C29 C28 0.2(4)
C30 C29 C28 C27 -0.5(4)
C29 C28 C27 C32 0.0(4)
C29 C28 C27 N3 -179.6(3)
C28 C27 C32 C31 0.6(4)
N3 C27 C32 C31 -179.7(3)
C27 C32 C31 C30 -0.9(4)
N4 C30 C31 C32 -175.8(3)
C29 C30 C31 C32 0.4(4)
C20 C25 C24 C23 -0.4(4)
C26 C25 C24 C23 179.2(2)
C25 C24 C23 C22 1.2(5)
C24 C23 C22 C21 -1.0(4)
C23 C22 C21 C20 0.1(4)
C22 C21 C20 O2 -179.2(3)
C22 C21 C20 C25 0.7(4)
C24 C25 C20 O2 179.3(3)
C26 C25 C20 O2 -0.3(4)
C24 C25 C20 C21 -0.5(4)
C26 C25 C20 C21 179.9(3)
C24 C25 C26 N3 -179.7(3)
C20 C25 C26 N3 -0.1(4)
C31 C30 N4 C33 -168.0(3)
C29 C30 N4 C33 16.0(5)
C34 C33 N4 C30 44.6(5)
C38 C33 N4 C30 -139.4(3)
C25 C26 N3 C27 178.5(2)
C32 C27 N3 C26 173.9(3)
C28 C27 N3 C26 -6.4(4)
